data_2228078
loop_
_publ_author_name
'Rybakov, Victor B.'
'Gormay, Pavel V.'
'Babaev, Eugene V.'

_publ_section_title
;
 7-(4-Methylphenyl)cyclopenta[<i>a</i>]quinolizine-10-carbaldehyde
;
_journal_coeditor_code WM2411
_journal_issue 11
_journal_name_full 'Acta Crystallographica Section E'
_journal_page_first o2958
_journal_paper_doi 10.1107/S1600536810042467
_journal_volume 66
_journal_year 2010
_chemical_formula_iupac 'C20 H15 N O'
_chemical_formula_moiety 'C20 H15 N O'
_chemical_formula_sum 'C20 H15 N O'
_chemical_formula_weight 285.33
_chemical_melting_point_gt 527
_chemical_melting_point_lt 528
_chemical_name_systematic
;
7-(4-Methylphenyl)cyclopenta[<i>a</i>]quinolizine-10-carbaldehyde
;
_space_group_IT_number 2
_symmetry_cell_setting triclinic
_symmetry_space_group_name_Hall '-P 1'
_symmetry_space_group_name_H-M 'P -1'
_atom_sites_solution_hydrogens geom
_atom_sites_solution_primary direct
_atom_sites_solution_secondary difmap
_audit_creation_method SHELXL97
_cell_angle_alpha 88.48(2)
_cell_angle_beta 81.400(19)
_cell_angle_gamma 67.821(18)
_cell_formula_units_Z 2
_cell_length_a 7.2907(13)
_cell_length_b 8.9627(14)
_cell_length_c 12.0162(19)
_cell_measurement_reflns_used 25
_cell_measurement_temperature 295(2)
_cell_measurement_theta_max 34.85
_cell_measurement_theta_min 32.04
_cell_volume 718.5(2)
_computing_cell_refinement '<i>CAD-4 EXPRESS</i> (Enraf--Nonius, 1994)'
_computing_data_collection '<i>CAD-4 EXPRESS</i> (Enraf--Nonius, 1994)'
_computing_data_reduction '<i>XCAD4</i> (Harms & Wocadlo, 1995)'
_computing_molecular_graphics '<i>ORTEP-3</i> (Farrugia, 1997)'
_computing_publication_material '<i>WinGX</i> (Farrugia, 1999)'
_computing_structure_refinement '<i>SHELXL97</i> (Sheldrick, 2008)'
_computing_structure_solution '<i>SHELXS97</i> (Sheldrick, 2008)'
_diffrn_ambient_temperature 295(2)
_diffrn_measured_fraction_theta_full 0.979
_diffrn_measured_fraction_theta_max 0.979
_diffrn_measurement_device '\k-geometry diffractometer'
_diffrn_measurement_device_type 'Enraf--Nonius CAD-4'
_diffrn_measurement_method 'non-profiled \w'
_diffrn_radiation_monochromator graphite
_diffrn_radiation_source 'fine-focus sealed tube'
_diffrn_radiation_type CuK\a
_diffrn_radiation_wavelength 1.54184
_diffrn_reflns_av_R_equivalents 0.0000
_diffrn_reflns_av_sigmaI/netI 0.0245
_diffrn_reflns_limit_h_max 9
_diffrn_reflns_limit_h_min -8
_diffrn_reflns_limit_k_max 11
_diffrn_reflns_limit_k_min -10
_diffrn_reflns_limit_l_max 15
_diffrn_reflns_limit_l_min -11
_diffrn_reflns_number 3186
_diffrn_reflns_theta_full 75.16
_diffrn_reflns_theta_max 75.16
_diffrn_reflns_theta_min 3.72
_diffrn_standards_decay_% 5
_diffrn_standards_interval_time 60
_diffrn_standards_number 1
_exptl_absorpt_coefficient_mu 0.636
_exptl_absorpt_correction_T_max 1.0000
_exptl_absorpt_correction_T_min 0.6486
_exptl_absorpt_correction_type refdelf
_exptl_absorpt_process_details '(Walker & Stuart, 1983)'
_exptl_crystal_colour 'Pale yellow'
_exptl_crystal_density_diffrn 1.319
_exptl_crystal_density_method 'not measured'
_exptl_crystal_description Prism
_exptl_crystal_F_000 300
_exptl_crystal_size_max 0.15
_exptl_crystal_size_mid 0.13
_exptl_crystal_size_min 0.11
_refine_diff_density_max 0.079
_refine_diff_density_min -0.099
_refine_ls_extinction_method none
_refine_ls_goodness_of_fit_ref 0.956
_refine_ls_hydrogen_treatment constr
_refine_ls_matrix_type full
_refine_ls_number_parameters 200
_refine_ls_number_reflns 2909
_refine_ls_number_restraints 61
_refine_ls_restrained_S_all 0.980
_refine_ls_R_factor_all 0.0279
_refine_ls_R_factor_gt 0.0235
_refine_ls_shift/su_max 0.001
_refine_ls_shift/su_mean 0.000
_refine_ls_structure_factor_coef Fsqd
_refine_ls_weighting_details 'calc w=1/[\s^2^(Fo^2^)+(0.0398P)^2^] where P=(Fo^2^+2Fc^2^)/3'
_refine_ls_weighting_scheme calc
_refine_ls_wR_factor_gt 0.0555
_refine_ls_wR_factor_ref 0.0563
_reflns_number_gt 2394
_reflns_number_total 2909
_reflns_threshold_expression I>2\s(I)
_cod_data_source_file wm2411.cif
_cod_data_source_block I
_cod_database_code 2228078
_cod_database_fobs_code 2228078

loop_
_symmetry_equiv_pos_as_xyz
'x, y, z'
'-x, -y, -z'

loop_
_atom_site_type_symbol
_atom_site_label
_atom_site_fract_x
_atom_site_fract_y
_atom_site_fract_z
_atom_site_U_iso_or_equiv
_atom_site_adp_type
_atom_site_calc_flag
_atom_site_refinement_flags
_atom_site_occupancy
_atom_site_disorder_assembly
_atom_site_disorder_group
N N1 0.20346(7) 0.58547(5) 0.01802(3) 0.05065(12) Uani d U 1 . .
C C2 0.09520(9) 0.71381(6) 0.09351(4) 0.05806(16) Uani d U 1 . .
H H2 0.0799 0.8176 0.0716 0.070 Uiso calc R 1 . .
C C3 0.01070(9) 0.69255(6) 0.19859(4) 0.05301(14) Uani d U 1 . .
C C31 -0.11306(9) 0.83714(6) 0.27192(4) 0.05427(14) Uani d U 1 . .
C C32 -0.25884(9) 0.96616(6) 0.22956(5) 0.06118(16) Uani d U 1 . .
H H32 -0.2771 0.9621 0.1549 0.073 Uiso calc R 1 . .
C C33 -0.37705(9) 1.10046(6) 0.29708(5) 0.06566(17) Uani d U 1 . .
H H33 -0.4751 1.1849 0.2674 0.079 Uiso calc R 1 . .
C C34 -0.35215(9) 1.11184(7) 0.40883(5) 0.06390(17) Uani d U 1 . .
C C35 -0.20805(10) 0.98237(7) 0.45021(5) 0.06909(18) Uani d U 1 . .
H H35 -0.1897 0.9867 0.5248 0.083 Uiso calc R 1 . .
C C36 -0.08989(9) 0.84623(7) 0.38403(4) 0.06206(16) Uani d U 1 . .
H H36 0.0053 0.7606 0.4146 0.074 Uiso calc R 1 . .
C C37 -0.47854(12) 1.25985(8) 0.48145(6) 0.0930(3) Uani d U 1 . .
H H37A -0.4965 1.2300 0.5584 0.140 Uiso calc R 1 . .
H H37B -0.6068 1.3088 0.4568 0.140 Uiso calc R 1 . .
H H37C -0.4128 1.3352 0.4755 0.140 Uiso calc R 1 . .
C C4 0.03745(9) 0.53309(6) 0.23109(4) 0.05122(14) Uani d U 1 . .
C C5 -0.03475(10) 0.47207(7) 0.33034(5) 0.06394(17) Uani d U 1 . .
H H5 -0.1069 0.5315 0.3957 0.077 Uiso calc R 1 . .
C C6 0.02069(10) 0.30912(7) 0.31294(5) 0.06486(17) Uani d U 1 . .
H H6 -0.0075 0.2406 0.3662 0.078 Uiso calc R 1 . .
C C7 0.12585(9) 0.25977(6) 0.20378(4) 0.05555(15) Uani d U 1 . .
C C71 0.17458(10) 0.09745(6) 0.16468(5) 0.06569(17) Uani d U 1 . .
H H71 0.1522 0.0286 0.2196 0.079 Uiso calc R 1 . .
O O71 0.24109(8) 0.03569(5) 0.07002(4) 0.08139(15) Uani d U 1 . .
C C8 0.13764(8) 0.40156(6) 0.15092(4) 0.05205(14) Uani d U 1 . .
C C9 0.23175(8) 0.42748(5) 0.04415(4) 0.04982(14) Uani d U 1 . .
C C10 0.35065(9) 0.30555(6) -0.03740(4) 0.05922(16) Uani d U 1 . .
H H10 0.3721 0.1986 -0.0218 0.071 Uiso calc R 1 . .
C C11 0.43433(9) 0.34090(7) -0.13810(5) 0.06062(16) Uani d U 1 . .
H H11 0.5140 0.2589 -0.1903 0.073 Uiso calc R 1 . .
C C12 0.39948(9) 0.50275(7) -0.16278(5) 0.06187(16) Uani d U 1 . .
H H12 0.4525 0.5283 -0.2326 0.074 Uiso calc R 1 . .
C C13 0.28977(9) 0.62042(7) -0.08572(4) 0.05829(16) Uani d U 1 . .
H H13 0.2711 0.7268 -0.1018 0.070 Uiso calc R 1 . .

loop_
_atom_site_aniso_label
_atom_site_aniso_U_11
_atom_site_aniso_U_22
_atom_site_aniso_U_33
_atom_site_aniso_U_12
_atom_site_aniso_U_13
_atom_site_aniso_U_23
N1 0.0615(3) 0.03132(19) 0.0522(2) -0.01155(18) -0.00431(18) 0.00552(15)
C2 0.0769(4) 0.0302(2) 0.0558(3) -0.0096(2) -0.0049(2) 0.00297(18)
C3 0.0637(4) 0.0335(2) 0.0543(3) -0.0101(2) -0.0086(2) 0.00249(18)
C31 0.0664(4) 0.0342(2) 0.0574(3) -0.0167(2) -0.0006(2) -0.00026(19)
C32 0.0758(4) 0.0377(2) 0.0636(3) -0.0150(2) -0.0081(3) 0.0018(2)
C33 0.0694(4) 0.0375(3) 0.0808(3) -0.0125(2) -0.0032(3) -0.0015(2)
C34 0.0673(4) 0.0436(3) 0.0761(3) -0.0236(3) 0.0126(3) -0.0100(2)
C35 0.0923(5) 0.0540(3) 0.0574(3) -0.0280(3) 0.0017(3) -0.0071(2)
C36 0.0737(4) 0.0468(3) 0.0595(3) -0.0159(3) -0.0095(3) -0.0008(2)
C37 0.1015(6) 0.0583(4) 0.1010(5) -0.0230(4) 0.0258(4) -0.0257(3)
C4 0.0603(3) 0.0355(2) 0.0534(2) -0.0133(2) -0.0083(2) 0.00462(18)
C5 0.0812(4) 0.0469(3) 0.0529(3) -0.0149(3) -0.0034(2) 0.0080(2)
C6 0.0814(4) 0.0456(3) 0.0606(3) -0.0183(3) -0.0076(3) 0.0167(2)
C7 0.0665(4) 0.0346(2) 0.0603(3) -0.0136(2) -0.0102(2) 0.01082(19)
C71 0.0786(4) 0.0343(2) 0.0753(3) -0.0135(2) -0.0078(3) 0.0114(2)
O71 0.1109(4) 0.0401(2) 0.0856(3) -0.0254(2) 0.0002(3) -0.00102(19)
C8 0.0609(3) 0.0335(2) 0.0536(2) -0.0094(2) -0.0077(2) 0.00764(18)
C9 0.0600(3) 0.0315(2) 0.0536(2) -0.0124(2) -0.0089(2) 0.00413(18)
C10 0.0743(4) 0.0354(2) 0.0592(3) -0.0124(2) -0.0055(2) -0.0013(2)
C11 0.0644(4) 0.0505(3) 0.0600(3) -0.0159(3) -0.0026(2) -0.0062(2)
C12 0.0715(4) 0.0561(3) 0.0520(3) -0.0203(3) -0.0017(2) 0.0028(2)
C13 0.0727(4) 0.0431(3) 0.0548(3) -0.0195(2) -0.0045(2) 0.0091(2)

loop_
_atom_type_symbol
_atom_type_description
_atom_type_scat_dispersion_real
_atom_type_scat_dispersion_imag
_atom_type_scat_source
C C 0.0181 0.0091 'International Tables Vol C Tables 4.2.6.8 and 6.1.1.4'
H H 0.0000 0.0000 'International Tables Vol C Tables 4.2.6.8 and 6.1.1.4'
N N 0.0311 0.0180 'International Tables Vol C Tables 4.2.6.8 and 6.1.1.4'
O O 0.0492 0.0322 'International Tables Vol C Tables 4.2.6.8 and 6.1.1.4'

loop_
_geom_angle_atom_site_label_1
_geom_angle_atom_site_label_2
_geom_angle_atom_site_label_3
_geom_angle_site_symmetry_1
_geom_angle_site_symmetry_3
_geom_angle
_geom_angle_publ_flag
C9 N1 C2 . . 122.34(5) ?
C9 N1 C13 . . 120.37(5) ?
C2 N1 C13 . . 117.25(5) ?
C3 C2 N1 . . 122.08(5) ?
C3 C2 H2 . . 119.0 ?
N1 C2 H2 . . 119.0 ?
C2 C3 C4 . . 118.24(5) ?
C2 C3 C31 . . 118.72(5) ?
C4 C3 C31 . . 122.97(5) ?
C32 C31 C36 . . 118.33(5) ?
C32 C31 C3 . . 120.04(5) ?
C36 C31 C3 . . 121.61(5) ?
C33 C32 C31 . . 120.75(6) ?
C33 C32 H32 . . 119.6 ?
C31 C32 H32 . . 119.6 ?
C32 C33 C34 . . 121.27(6) ?
C32 C33 H33 . . 119.4 ?
C34 C33 H33 . . 119.4 ?
C35 C34 C33 . . 117.44(5) ?
C35 C34 C37 . . 121.47(6) ?
C33 C34 C37 . . 121.09(6) ?
C34 C35 C36 . . 122.00(6) ?
C34 C35 H35 . . 119.0 ?
C36 C35 H35 . . 119.0 ?
C35 C36 C31 . . 120.20(6) ?
C35 C36 H36 . . 119.9 ?
C31 C36 H36 . . 119.9 ?
C34 C37 H37A . . 109.5 ?
C34 C37 H37B . . 109.5 ?
H37A C37 H37B . . 109.5 ?
C34 C37 H37C . . 109.5 ?
H37A C37 H37C . . 109.5 ?
H37B C37 H37C . . 109.5 ?
C5 C4 C3 . . 132.01(5) ?
C5 C4 C8 . . 107.93(5) ?
C3 C4 C8 . . 119.75(5) ?
C6 C5 C4 . . 107.68(5) ?
C6 C5 H5 . . 126.2 ?
C4 C5 H5 . . 126.2 ?
C5 C6 C7 . . 110.93(6) ?
C5 C6 H6 . . 124.5 ?
C7 C6 H6 . . 124.5 ?
C6 C7 C8 . . 106.27(5) ?
C6 C7 C71 . . 119.19(6) ?
C8 C7 C71 . . 134.02(5) ?
O71 C71 C7 . . 129.90(6) ?
O71 C71 H71 . . 115.1 ?
C7 C71 H71 . . 115.1 ?
C9 C8 C7 . . 132.70(5) ?
C9 C8 C4 . . 120.05(5) ?
C7 C8 C4 . . 107.18(5) ?
N1 C9 C10 . . 117.65(5) ?
N1 C9 C8 . . 117.11(5) ?
C10 C9 C8 . . 125.24(5) ?
C11 C10 C9 . . 121.49(5) ?
C11 C10 H10 . . 119.3 ?
C9 C10 H10 . . 119.3 ?
C10 C11 C12 . . 119.40(5) ?
C10 C11 H11 . . 120.3 ?
C12 C11 H11 . . 120.3 ?
C13 C12 C11 . . 120.09(5) ?
C13 C12 H12 . . 120.0 ?
C11 C12 H12 . . 120.0 ?
C12 C13 N1 . . 120.95(5) ?
C12 C13 H13 . . 119.5 ?
N1 C13 H13 . . 119.5 ?

loop_
_geom_bond_atom_site_label_1
_geom_bond_atom_site_label_2
_geom_bond_site_symmetry_2
_geom_bond_distance
_geom_bond_publ_flag
N1 C9 . 1.3862(7) ?
N1 C2 . 1.3873(7) ?
N1 C13 . 1.3934(7) ?
C2 C3 . 1.3614(8) ?
C2 H2 . 0.9300 ?
C3 C4 . 1.4198(7) ?
C3 C31 . 1.4865(8) ?
C31 C32 . 1.3887(8) ?
C31 C36 . 1.3909(8) ?
C32 C33 . 1.3818(8) ?
C32 H32 . 0.9300 ?
C33 C34 . 1.3930(9) ?
C33 H33 . 0.9300 ?
C34 C35 . 1.3794(9) ?
C34 C37 . 1.5061(8) ?
C35 C36 . 1.3843(8) ?
C35 H35 . 0.9300 ?
C36 H36 . 0.9300 ?
C37 H37A . 0.9600 ?
C37 H37B . 0.9600 ?
C37 H37C . 0.9600 ?
C4 C5 . 1.4119(8) ?
C4 C8 . 1.4321(7) ?
C5 C6 . 1.3731(8) ?
C5 H5 . 0.9300 ?
C6 C7 . 1.4064(8) ?
C6 H6 . 0.9300 ?
C7 C8 . 1.4315(8) ?
C7 C71 . 1.4351(8) ?
C71 O71 . 1.2252(7) ?
C71 H71 . 0.9300 ?
C8 C9 . 1.4185(8) ?
C9 C10 . 1.4119(7) ?
C10 C11 . 1.3570(8) ?
C10 H10 . 0.9300 ?
C11 C12 . 1.4065(9) ?
C11 H11 . 0.9300 ?
C12 C13 . 1.3428(8) ?
C12 H12 . 0.9300 ?
C13 H13 . 0.9300 ?

loop_
_geom_torsion_atom_site_label_1
_geom_torsion_atom_site_label_2
_geom_torsion_atom_site_label_3
_geom_torsion_atom_site_label_4
_geom_torsion_site_symmetry_1
_geom_torsion_site_symmetry_2
_geom_torsion_site_symmetry_3
_geom_torsion_site_symmetry_4
_geom_torsion
_geom_torsion_publ_flag
C9 N1 C2 C3 . . . . 0.42(9) ?
C13 N1 C2 C3 . . . . -177.64(5) ?
N1 C2 C3 C4 . . . . 0.70(9) ?
N1 C2 C3 C31 . . . . -176.42(5) ?
C2 C3 C31 C32 . . . . 47.59(9) ?
C4 C3 C31 C32 . . . . -129.39(7) ?
C2 C3 C31 C36 . . . . -133.71(7) ?
C4 C3 C31 C36 . . . . 49.31(9) ?
C36 C31 C32 C33 . . . . 0.33(10) ?
C3 C31 C32 C33 . . . . 179.07(5) ?
C31 C32 C33 C34 . . . . 0.92(10) ?
C32 C33 C34 C35 . . . . -1.43(10) ?
C32 C33 C34 C37 . . . . 178.76(6) ?
C33 C34 C35 C36 . . . . 0.72(10) ?
C37 C34 C35 C36 . . . . -179.47(6) ?
C34 C35 C36 C31 . . . . 0.51(10) ?
C32 C31 C36 C35 . . . . -1.03(9) ?
C3 C31 C36 C35 . . . . -179.75(6) ?
C2 C3 C4 C5 . . . . -177.57(6) ?
C31 C3 C4 C5 . . . . -0.58(11) ?
C2 C3 C4 C8 . . . . -4.81(9) ?
C31 C3 C4 C8 . . . . 172.18(5) ?
C3 C4 C5 C6 . . . . 174.15(7) ?
C8 C4 C5 C6 . . . . 0.76(7) ?
C4 C5 C6 C7 . . . . -0.87(8) ?
C5 C6 C7 C8 . . . . 0.62(7) ?
C5 C6 C7 C71 . . . . -172.26(6) ?
C6 C7 C71 O71 . . . . 169.69(7) ?
C8 C7 C71 O71 . . . . -0.78(13) ?
C6 C7 C8 C9 . . . . 176.75(6) ?
C71 C7 C8 C9 . . . . -11.90(12) ?
C6 C7 C8 C4 . . . . -0.13(7) ?
C71 C7 C8 C4 . . . . 171.22(7) ?
C5 C4 C8 C9 . . . . -177.74(5) ?
C3 C4 C8 C9 . . . . 7.92(9) ?
C5 C4 C8 C7 . . . . -0.38(7) ?
C3 C4 C8 C7 . . . . -174.73(6) ?
C2 N1 C9 C10 . . . . -177.72(5) ?
C13 N1 C9 C10 . . . . 0.29(8) ?
C2 N1 C9 C8 . . . . 2.57(8) ?
C13 N1 C9 C8 . . . . -179.42(5) ?
C7 C8 C9 N1 . . . . 176.80(6) ?
C4 C8 C9 N1 . . . . -6.65(8) ?
C7 C8 C9 C10 . . . . -2.89(11) ?
C4 C8 C9 C10 . . . . 173.67(5) ?
N1 C9 C10 C11 . . . . -0.16(9) ?
C8 C9 C10 C11 . . . . 179.52(5) ?
C9 C10 C11 C12 . . . . -1.05(10) ?
C10 C11 C12 C13 . . . . 2.19(10) ?
C11 C12 C13 N1 . . . . -2.10(10) ?
C9 N1 C13 C12 . . . . 0.86(9) ?
C2 N1 C13 C12 . . . . 178.96(5) ?

loop_
_cod_related_entry_id
_cod_related_entry_database
_cod_related_entry_code
1 ChemSpider 26231332
